data_4073378
loop_
_publ_author_name
'Kempter, Andreas'
'Gemel, Christian'
'Cadenbach, Thomas'
'Fischer, Roland A.'

_publ_section_title
;
 Nickel Olefin Complexes Supported by GaI(DDP)&#x2020;
;
_journal_issue 17
_journal_name_full Organometallics
_journal_page_first 4257
_journal_paper_doi 10.1021/om700297t
_journal_volume 26
_journal_year 2007
_chemical_formula_sum 'C64 H90 Ga2 N4 Ni3'
_chemical_formula_weight 1230.97
_chemical_name_systematic
; 
 ? 
;
_space_group_IT_number 56
_symmetry_cell_setting orthorhombic
_symmetry_space_group_name_Hall '-P 2ab 2ac'
_symmetry_space_group_name_H-M 'P c c n'
_atom_sites_solution_hydrogens geom
_atom_sites_solution_primary direct
_atom_sites_solution_secondary difmap
_audit_creation_method SHELXL-97
_cell_angle_alpha 90.00
_cell_angle_beta 90.00
_cell_angle_gamma 90.00
_cell_formula_units_Z 4
_cell_length_a 13.6444(6)
_cell_length_b 20.3701(10)
_cell_length_c 21.6915(10)
_cell_measurement_reflns_used 200
_cell_measurement_temperature 113(2)
_cell_measurement_theta_max 25
_cell_measurement_theta_min 0
_cell_volume 6028.9(5)
_computing_cell_refinement
;
CrysAlis RED, Oxford Diffraction Ltd.,
Version 1.170.32 (release 06.06.2003 CrysAlis170 VC++)
(compiled Jun  6 2003,13:53:32)
;
_computing_data_collection
;
CrysAlis CCD, Oxford Diffraction Ltd.,
Version 1.170.32 (release 06.06.2003 CrysAlis170 VC++)
(compiled Jun  6 2003,13:53:32)
;
_computing_data_reduction
;
CrysAlis RED, Oxford Diffraction Ltd.,
Version 1.170.32 (release 06.06.2003 CrysAlis170 VC++)
(compiled Jun  6 2003,13:53:32)
;
_computing_structure_refinement 'SHELXL-97 (Sheldrick, 1997)'
_computing_structure_solution 'SHELXS-97 (Sheldrick, 1990)'
_diffrn_ambient_temperature 113(2)
_diffrn_detector_area_resol_mean 'not measured'
_diffrn_measured_fraction_theta_full 0.901
_diffrn_measured_fraction_theta_max 0.901
_diffrn_measurement_device_type 'multiwire proportional'
_diffrn_measurement_method 'phi and omega scans'
_diffrn_radiation_monochromator graphite
_diffrn_radiation_source 'fine-focus sealed tube'
_diffrn_radiation_type MoK\a
_diffrn_radiation_wavelength 0.71073
_diffrn_reflns_av_R_equivalents 0.0625
_diffrn_reflns_av_sigmaI/netI 0.0951
_diffrn_reflns_limit_h_max 13
_diffrn_reflns_limit_h_min -13
_diffrn_reflns_limit_k_max 23
_diffrn_reflns_limit_k_min -26
_diffrn_reflns_limit_l_max 21
_diffrn_reflns_limit_l_min -27
_diffrn_reflns_number 29305
_diffrn_reflns_theta_full 27.61
_diffrn_reflns_theta_max 27.61
_diffrn_reflns_theta_min 2.67
_diffrn_standards_decay_% 'not measured'
_diffrn_standards_interval_count 'not measured'
_diffrn_standards_interval_time 'not measured'
_diffrn_standards_number 'not measured'
_exptl_absorpt_coefficient_mu 1.843
_exptl_absorpt_correction_T_max 0.832
_exptl_absorpt_correction_T_min 0.725
_exptl_absorpt_correction_type empirical
_exptl_absorpt_process_details none
_exptl_crystal_colour 'deep red'
_exptl_crystal_density_diffrn 1.356
_exptl_crystal_density_meas ?
_exptl_crystal_density_method 'not measured'
_exptl_crystal_description prism
_exptl_crystal_F_000 2592
_exptl_crystal_size_max 0.25
_exptl_crystal_size_mid 0.15
_exptl_crystal_size_min 0.1
_refine_diff_density_max 0.917
_refine_diff_density_min -0.377
_refine_diff_density_rms 0.077
_refine_ls_extinction_method none
_refine_ls_goodness_of_fit_ref 0.811
_refine_ls_hydrogen_treatment mixed
_refine_ls_matrix_type full
_refine_ls_number_parameters 334
_refine_ls_number_reflns 6314
_refine_ls_number_restraints 0
_refine_ls_restrained_S_all 0.811
_refine_ls_R_factor_all 0.0726
_refine_ls_R_factor_gt 0.0327
_refine_ls_shift/su_max 0.001
_refine_ls_shift/su_mean 0.000
_refine_ls_structure_factor_coef Fsqd
_refine_ls_weighting_details 'calc w=1/[\s^2^(Fo^2^)+(0.0359P)^2^+0.0000P] where P=(Fo^2^+2Fc^2^)/3'
_refine_ls_weighting_scheme calc
_refine_ls_wR_factor_gt 0.0685
_refine_ls_wR_factor_ref 0.0730
_reflns_number_gt 3600
_reflns_number_total 6314
_reflns_threshold_expression >2sigma(I)
_cod_data_source_file om700297t-file003.cif
_cod_data_source_block 7
_cod_depositor_comments
;
The following automatic conversions were performed:

'_exptl_crystal_density_meas' value 'not measured' was changed to '?'
- the value is perceived as not measured.

Automatic conversion script
Id: cif_fix_values 3008 2015-01-20 13:52:24Z robertas 
;
_cod_original_sg_symbol_H-M Pccn
_cod_database_code 4073378

loop_
_symmetry_equiv_pos_as_xyz
'x, y, z'
'-x+1/2, -y+1/2, z'
'-x, y+1/2, -z+1/2'
'x+1/2, -y, -z+1/2'
'-x, -y, -z'
'x-1/2, y-1/2, -z'
'x, -y-1/2, z-1/2'
'-x-1/2, y, z-1/2'

loop_
_atom_site_label
_atom_site_type_symbol
_atom_site_fract_x
_atom_site_fract_y
_atom_site_fract_z
_atom_site_U_iso_or_equiv
_atom_site_adp_type
_atom_site_occupancy
_atom_site_symmetry_multiplicity
_atom_site_calc_flag
_atom_site_refinement_flags
Ga Ga 0.86103(2) 0.169926(15) 0.102364(14) 0.01535(9) Uani 1 1 d .
Ni1 Ni 0.84700(3) 0.189707(18) -0.005395(17) 0.01952(10) Uani 1 1 d .
N1 N 0.84357(16) 0.07619(11) 0.12681(10) 0.0146(5) Uani 1 1 d .
C1 C 0.9201(2) 0.03727(14) 0.13612(13) 0.0170(7) Uani 1 1 d .
Ni2 Ni 0.7500 0.2500 0.07782(3) 0.02118(14) Uani 1 2 d S
N2 N 0.99070(16) 0.17689(12) 0.14374(11) 0.0170(6) Uani 1 1 d .
C2 C 1.0171(2) 0.05983(15) 0.13775(13) 0.0189(7) Uani 1 1 d .
H2A H 1.0665 0.0274 0.1331 0.023 Uiso 1 1 calc R
C3 C 1.0496(2) 0.12391(15) 0.14539(13) 0.0188(7) Uani 1 1 d .
C4 C 0.9070(2) -0.03539(15) 0.14565(15) 0.0252(8) Uani 1 1 d .
H4A H 0.8371 -0.0462 0.1443 0.038 Uiso 1 1 calc R
H4B H 0.9339 -0.0479 0.1859 0.038 Uiso 1 1 calc R
H4C H 0.9415 -0.0593 0.1130 0.038 Uiso 1 1 calc R
C5 C 1.1583(2) 0.13271(15) 0.15810(15) 0.0254(8) Uani 1 1 d .
H5A H 1.1729 0.1795 0.1629 0.038 Uiso 1 1 calc R
H5B H 1.1962 0.1150 0.1235 0.038 Uiso 1 1 calc R
H5C H 1.1758 0.1093 0.1960 0.038 Uiso 1 1 calc R
C6 C 0.7450(2) 0.04996(13) 0.13049(14) 0.0163(7) Uani 1 1 d .
C7 C 0.7043(2) 0.01578(14) 0.08073(15) 0.0211(7) Uani 1 1 d .
C8 C 0.6088(2) -0.00755(15) 0.08751(16) 0.0297(8) Uani 1 1 d .
H8A H 0.5790 -0.0301 0.0541 0.036 Uiso 1 1 calc R
C9 C 0.5563(2) 0.00109(16) 0.14097(17) 0.0297(8) Uani 1 1 d .
H9A H 0.4918 -0.0160 0.1446 0.036 Uiso 1 1 calc R
C10 C 0.5985(2) 0.03500(16) 0.18954(16) 0.0287(8) Uani 1 1 d .
H10A H 0.5623 0.0412 0.2265 0.034 Uiso 1 1 calc R
C11 C 0.6929(2) 0.06011(14) 0.18520(14) 0.0191(7) Uani 1 1 d .
C12 C 0.7600(3) 0.00101(18) 0.02168(15) 0.0364(9) Uani 1 1 d .
H12A H 0.8280 0.0186 0.0261 0.044 Uiso 1 1 calc R
C13 C 0.7668(3) -0.07260(19) 0.00896(18) 0.0486(11) Uani 1 1 d .
H13A H 0.7989 -0.0944 0.0438 0.073 Uiso 1 1 calc R
H13B H 0.8052 -0.0800 -0.0286 0.073 Uiso 1 1 calc R
H13C H 0.7008 -0.0906 0.0035 0.073 Uiso 1 1 calc R
C14 C 0.7119(3) 0.0351(2) -0.03339(17) 0.0605(13) Uani 1 1 d .
H14A H 0.7086 0.0824 -0.0257 0.091 Uiso 1 1 calc R
H14B H 0.6455 0.0177 -0.0392 0.091 Uiso 1 1 calc R
H14C H 0.7508 0.0268 -0.0706 0.091 Uiso 1 1 calc R
C15 C 0.7384(2) 0.09513(15) 0.23979(14) 0.0230(7) Uani 1 1 d .
H15A H 0.7947 0.1214 0.2237 0.028 Uiso 1 1 calc R
C16 C 0.6677(3) 0.1431(2) 0.27042(18) 0.0489(11) Uani 1 1 d .
H16A H 0.6429 0.1741 0.2396 0.073 Uiso 1 1 calc R
H16B H 0.7021 0.1672 0.3030 0.073 Uiso 1 1 calc R
H16C H 0.6127 0.1187 0.2884 0.073 Uiso 1 1 calc R
C17 C 0.7800(3) 0.04601(19) 0.28594(17) 0.0519(11) Uani 1 1 d .
H17A H 0.8257 0.0165 0.2649 0.078 Uiso 1 1 calc R
H17B H 0.7264 0.0203 0.3039 0.078 Uiso 1 1 calc R
H17C H 0.8146 0.0696 0.3187 0.078 Uiso 1 1 calc R
C18 C 1.0282(2) 0.23773(14) 0.16884(15) 0.0189(7) Uani 1 1 d .
C19 C 1.0454(2) 0.29147(15) 0.12958(15) 0.0205(7) Uani 1 1 d .
C20 C 1.0844(2) 0.34841(15) 0.15518(16) 0.0270(8) Uani 1 1 d .
H20A H 1.0976 0.3849 0.1292 0.032 Uiso 1 1 calc R
C21 C 1.1043(2) 0.35307(16) 0.21759(17) 0.0304(8) Uani 1 1 d .
H21A H 1.1310 0.3924 0.2341 0.036 Uiso 1 1 calc R
C22 C 1.0853(2) 0.30055(16) 0.25562(15) 0.0279(8) Uani 1 1 d .
H22A H 1.0987 0.3043 0.2985 0.034 Uiso 1 1 calc R
C23 C 1.0471(2) 0.24211(15) 0.23299(15) 0.0226(7) Uani 1 1 d .
C24 C 1.0295(2) 0.28813(15) 0.06046(14) 0.0227(8) Uani 1 1 d .
H24A H 0.9804 0.2526 0.0527 0.027 Uiso 1 1 calc R
C25 C 1.1241(2) 0.26802(18) 0.02771(17) 0.0394(9) Uani 1 1 d .
H25A H 1.1485 0.2269 0.0455 0.059 Uiso 1 1 calc R
H25B H 1.1734 0.3025 0.0330 0.059 Uiso 1 1 calc R
H25C H 1.1109 0.2617 -0.0163 0.059 Uiso 1 1 calc R
C26 C 0.9878(3) 0.35095(18) 0.03366(17) 0.0419(10) Uani 1 1 d .
H26A H 0.9265 0.3619 0.0548 0.063 Uiso 1 1 calc R
H26B H 0.9749 0.3448 -0.0104 0.063 Uiso 1 1 calc R
H26C H 1.0350 0.3867 0.0392 0.063 Uiso 1 1 calc R
C27 C 1.0265(2) 0.18677(16) 0.27839(15) 0.0288(8) Uani 1 1 d .
H27A H 1.0172 0.1454 0.2543 0.035 Uiso 1 1 calc R
C28 C 0.9321(3) 0.20043(17) 0.31371(16) 0.0391(10) Uani 1 1 d .
H28A H 0.8781 0.2066 0.2845 0.059 Uiso 1 1 calc R
H28B H 0.9401 0.2403 0.3385 0.059 Uiso 1 1 calc R
H28C H 0.9174 0.1632 0.3408 0.059 Uiso 1 1 calc R
C29 C 1.1115(3) 0.17589(18) 0.32376(17) 0.0473(11) Uani 1 1 d .
H29A H 1.1716 0.1665 0.3007 0.071 Uiso 1 1 calc R
H29B H 1.0961 0.1388 0.3508 0.071 Uiso 1 1 calc R
H29C H 1.1209 0.2155 0.3487 0.071 Uiso 1 1 calc R
C30 C 0.9602(2) 0.12741(16) -0.00667(14) 0.0274(8) Uani 1 1 d .
H30A H 1.0240 0.1443 0.0081 0.033 Uiso 1 1 calc R
H30B H 0.9467 0.0814 0.0052 0.033 Uiso 1 1 calc R
C31 C 0.9300(3) 0.1472(2) -0.06550(17) 0.0692(16) Uani 1 1 d .
H31A H 0.8987 0.1132 -0.0915 0.083 Uiso 1 1 calc R
H31B H 0.9757 0.1759 -0.0885 0.083 Uiso 1 1 calc R
C40 C 0.7651(5) 0.2596(4) -0.0599(2) 0.0196(16) Uiso 0.50 1 d P
C41 C 0.7794(4) 0.2725(3) -0.0073(3) 0.0245(15) Uani 0.50 1 d P

loop_
_atom_site_aniso_label
_atom_site_aniso_U_11
_atom_site_aniso_U_22
_atom_site_aniso_U_33
_atom_site_aniso_U_23
_atom_site_aniso_U_13
_atom_site_aniso_U_12
Ga 0.01440(17) 0.01566(16) 0.01600(17) 0.00075(14) 0.00018(15) 0.00131(14)
Ni1 0.0204(2) 0.0226(2) 0.0156(2) 0.00099(16) 0.00233(19) 0.00732(17)
N1 0.0139(14) 0.0164(13) 0.0137(13) -0.0027(10) -0.0001(11) 0.0004(11)
C1 0.0246(19) 0.0177(17) 0.0087(16) -0.0004(13) 0.0000(13) 0.0024(13)
Ni2 0.0208(3) 0.0269(3) 0.0159(3) 0.000 0.000 0.0113(3)
N2 0.0143(13) 0.0158(14) 0.0208(14) 0.0008(11) -0.0003(11) 0.0006(11)
C2 0.0193(18) 0.0196(18) 0.0178(18) -0.0016(13) 0.0026(14) 0.0040(13)
C3 0.0181(18) 0.0233(18) 0.0149(17) -0.0002(13) -0.0021(14) 0.0027(14)
C4 0.0269(19) 0.0199(18) 0.029(2) -0.0016(14) -0.0052(16) 0.0043(14)
C5 0.0210(19) 0.0221(18) 0.033(2) 0.0015(14) -0.0030(15) 0.0034(14)
C6 0.0155(17) 0.0109(15) 0.0225(18) 0.0022(13) -0.0012(15) -0.0006(13)
C7 0.0247(19) 0.0165(17) 0.0220(19) -0.0012(14) -0.0015(15) -0.0015(14)
C8 0.033(2) 0.0190(18) 0.037(2) -0.0043(15) -0.0055(17) -0.0014(15)
C9 0.0150(18) 0.0238(19) 0.050(2) -0.0040(17) 0.0017(17) -0.0020(14)
C10 0.025(2) 0.029(2) 0.032(2) -0.0044(16) 0.0096(16) -0.0002(15)
C11 0.0171(17) 0.0179(17) 0.0222(19) 0.0006(14) 0.0010(14) 0.0022(13)
C12 0.040(2) 0.044(2) 0.026(2) -0.0114(17) -0.0012(18) -0.0172(18)
C13 0.046(2) 0.052(3) 0.048(3) -0.018(2) -0.005(2) 0.010(2)
C14 0.105(4) 0.046(3) 0.030(2) -0.005(2) -0.003(2) 0.018(3)
C15 0.0231(18) 0.0262(18) 0.0196(18) -0.0040(14) 0.0071(15) -0.0029(15)
C16 0.039(2) 0.064(3) 0.043(2) -0.028(2) -0.002(2) 0.007(2)
C17 0.070(3) 0.047(3) 0.038(3) 0.002(2) -0.026(2) -0.007(2)
C18 0.0096(16) 0.0191(17) 0.0278(18) -0.0027(14) -0.0012(14) 0.0011(12)
C19 0.0091(17) 0.0201(18) 0.032(2) 0.0004(14) 0.0015(15) 0.0010(13)
C20 0.0192(19) 0.0211(19) 0.041(2) 0.0016(15) 0.0079(17) -0.0017(14)
C21 0.0235(19) 0.0234(19) 0.044(2) -0.0082(17) 0.0012(17) -0.0062(14)
C22 0.0233(19) 0.030(2) 0.030(2) -0.0088(16) -0.0040(16) -0.0001(15)
C23 0.0143(17) 0.0215(18) 0.032(2) -0.0019(15) -0.0037(15) 0.0009(13)
C24 0.0178(18) 0.0195(18) 0.031(2) 0.0054(14) 0.0038(15) -0.0019(14)
C25 0.033(2) 0.046(2) 0.039(2) 0.0035(18) 0.0058(18) -0.0016(18)
C26 0.049(2) 0.035(2) 0.042(2) 0.0068(18) -0.007(2) 0.0036(18)
C27 0.038(2) 0.025(2) 0.0232(19) -0.0044(15) -0.0050(17) -0.0040(16)
C28 0.054(3) 0.028(2) 0.035(2) -0.0053(17) 0.0112(19) -0.0131(18)
C29 0.065(3) 0.036(2) 0.041(2) 0.0052(18) -0.022(2) -0.003(2)
C30 0.0258(19) 0.0299(19) 0.027(2) 0.0043(16) 0.0066(16) 0.0158(14)
C31 0.077(3) 0.102(4) 0.029(2) 0.013(2) 0.019(2) 0.074(3)
C41 0.024(4) 0.020(4) 0.029(4) 0.001(3) -0.001(3) 0.015(2)

loop_
_atom_type_symbol
_atom_type_description
_atom_type_scat_dispersion_real
_atom_type_scat_dispersion_imag
_atom_type_scat_source
C C 0.0033 0.0016 'International Tables Vol C Tables 4.2.6.8 and 6.1.1.4'
H H 0.0000 0.0000 'International Tables Vol C Tables 4.2.6.8 and 6.1.1.4'
N N 0.0061 0.0033 'International Tables Vol C Tables 4.2.6.8 and 6.1.1.4'
Ni Ni 0.3393 1.1124 'International Tables Vol C Tables 4.2.6.8 and 6.1.1.4'
Ga Ga 0.2307 1.6083 'International Tables Vol C Tables 4.2.6.8 and 6.1.1.4'

loop_
_geom_angle_atom_site_label_1
_geom_angle_atom_site_label_2
_geom_angle_atom_site_label_3
_geom_angle
_geom_angle_site_symmetry_1
_geom_angle_site_symmetry_3
N2 Ga N1 93.12(9) . .
N2 Ga Ni2 130.01(7) . .
N1 Ga Ni2 131.65(6) . .
N2 Ga Ni1 120.18(7) . .
N1 Ga Ni1 114.42(7) . .
Ni2 Ga Ni1 66.273(18) . .
C41 Ni1 C41 37.2(3) 2_655 .
C41 Ni1 C31 134.7(2) 2_655 .
C41 Ni1 C31 131.3(2) . .
C41 Ni1 C30 164.5(2) 2_655 .
C41 Ni1 C30 158.0(2) . .
C31 Ni1 C30 41.68(13) . .
C41 Ni1 C40 41.2(2) 2_655 .
C41 Ni1 C40 33.1(2) . .
C31 Ni1 C40 103.3(2) . .
C30 Ni1 C40 144.11(19) . .
C41 Ni1 C40 32.8(2) 2_655 2_655
C41 Ni1 C40 40.6(2) . 2_655
C31 Ni1 C40 104.86(19) . 2_655
C30 Ni1 C40 146.18(18) . 2_655
C40 Ni1 C40 15.0(3) . 2_655
C41 Ni1 Ga 99.43(19) 2_655 .
C41 Ni1 Ga 102.01(19) . .
C31 Ni1 Ga 122.66(11) . .
C30 Ni1 Ga 81.02(9) . .
C40 Ni1 Ga 133.62(16) . .
C40 Ni1 Ga 131.74(15) 2_655 .
C41 Ni1 Ni2 49.15(19) 2_655 .
C41 Ni1 Ni2 49.04(19) . .
C31 Ni1 Ni2 175.31(16) . .
C30 Ni1 Ni2 135.69(9) . .
C40 Ni1 Ni2 78.55(16) . .
C40 Ni1 Ni2 78.05(16) 2_655 .
Ga Ni1 Ni2 55.158(14) . .
C1 N1 C6 120.1(2) . .
C1 N1 Ga 121.21(19) . .
C6 N1 Ga 118.56(17) . .
N1 C1 C2 123.5(3) . .
N1 C1 C4 121.0(3) . .
C2 C1 C4 115.6(3) . .
C41 Ni2 C41 36.5(4) 2_655 .
C41 Ni2 Ga 100.94(17) 2_655 .
C41 Ni2 Ga 104.60(17) . .
C41 Ni2 Ga 104.60(17) 2_655 2_655
C41 Ni2 Ga 100.94(17) . 2_655
Ga Ni2 Ga 153.10(3) . 2_655
C41 Ni2 Ni1 47.34(17) 2_655 .
C41 Ni2 Ni1 48.30(17) . .
Ga Ni2 Ni1 58.570(12) . .
Ga Ni2 Ni1 148.25(3) 2_655 .
C41 Ni2 Ni1 48.30(17) 2_655 2_655
C41 Ni2 Ni1 47.34(17) . 2_655
Ga Ni2 Ni1 148.25(3) . 2_655
Ga Ni2 Ni1 58.570(12) 2_655 2_655
Ni1 Ni2 Ni1 90.02(2) . 2_655
C3 N2 C18 117.8(2) . .
C3 N2 Ga 119.06(19) . .
C18 N2 Ga 123.03(18) . .
C3 C2 C1 127.8(3) . .
N2 C3 C2 124.1(3) . .
N2 C3 C5 119.5(3) . .
C2 C3 C5 116.4(3) . .
C11 C6 C7 121.7(3) . .
C11 C6 N1 117.7(3) . .
C7 C6 N1 120.6(3) . .
C8 C7 C6 117.3(3) . .
C8 C7 C12 119.2(3) . .
C6 C7 C12 123.4(3) . .
C9 C8 C7 122.1(3) . .
C8 C9 C10 119.3(3) . .
C9 C10 C11 121.2(3) . .
C10 C11 C6 118.3(3) . .
C10 C11 C15 120.0(3) . .
C6 C11 C15 121.6(3) . .
C7 C12 C13 112.2(3) . .
C7 C12 C14 110.8(3) . .
C13 C12 C14 109.3(3) . .
C11 C15 C16 112.5(3) . .
C11 C15 C17 110.9(3) . .
C16 C15 C17 111.7(3) . .
C19 C18 C23 121.0(3) . .
C19 C18 N2 119.9(3) . .
C23 C18 N2 119.2(3) . .
C20 C19 C18 118.1(3) . .
C20 C19 C24 119.1(3) . .
C18 C19 C24 122.7(3) . .
C21 C20 C19 121.5(3) . .
C22 C21 C20 119.7(3) . .
C21 C22 C23 121.7(3) . .
C22 C23 C18 118.0(3) . .
C22 C23 C27 118.4(3) . .
C18 C23 C27 123.7(3) . .
C26 C24 C19 113.3(3) . .
C26 C24 C25 111.4(3) . .
C19 C24 C25 110.5(3) . .
C23 C27 C28 110.2(3) . .
C23 C27 C29 112.4(3) . .
C28 C27 C29 110.0(3) . .
C31 C30 Ni1 66.61(18) . .
C30 C31 Ni1 71.7(2) . .
C40 C40 C41 105.7(4) 2_655 .
C40 C40 C41 52.1(3) 2_655 2_655
C41 C40 C41 53.9(6) . 2_655
C40 C40 Ni1 85.3(14) 2_655 .
C41 C40 Ni1 62.2(4) . .
C41 C40 Ni1 59.2(3) 2_655 .
C40 C40 Ni1 79.7(14) 2_655 2_655
C41 C40 Ni1 59.5(4) . 2_655
C41 C40 Ni1 59.7(3) 2_655 2_655
Ni1 C40 Ni1 112.1(2) . 2_655
C40 C41 C41 74.1(4) . 2_655
C40 C41 C40 22.2(5) . 2_655
C41 C41 C40 52.0(3) 2_655 2_655
C40 C41 Ni1 87.7(5) . 2_655
C41 C41 Ni1 72.8(5) 2_655 2_655
C40 C41 Ni1 79.6(4) 2_655 2_655
C40 C41 Ni1 84.6(5) . .
C41 C41 Ni1 69.9(5) 2_655 .
C40 C41 Ni1 79.7(4) 2_655 .
Ni1 C41 Ni1 142.7(3) 2_655 .
C40 C41 Ni2 145.8(5) . .
C41 C41 Ni2 71.76(18) 2_655 .
C40 C41 Ni2 123.7(4) 2_655 .
Ni1 C41 Ni2 83.5(2) 2_655 .
Ni1 C41 Ni2 82.7(2) . .

loop_
_geom_bond_atom_site_label_1
_geom_bond_atom_site_label_2
_geom_bond_distance
_geom_bond_site_symmetry_2
Ga N2 1.989(2) .
Ga N1 1.996(2) .
Ga Ni2 2.2889(3) .
Ga Ni1 2.3796(5) .
Ni1 C41 1.890(6) 2_655
Ni1 C41 1.922(6) .
Ni1 C31 1.932(4) .
Ni1 C30 1.999(3) .
Ni1 C40 2.162(7) .
Ni1 C40 2.191(7) 2_655
Ni1 Ni2 2.5531(5) .
N1 C1 1.327(3) .
N1 C6 1.449(4) .
C1 C2 1.401(4) .
C1 C4 1.505(4) .
Ni2 C41 1.944(6) 2_655
Ni2 C41 1.944(6) .
Ni2 Ga 2.2889(3) 2_655
Ni2 Ni1 2.5531(5) 2_655
N2 C3 1.346(4) .
N2 C18 1.447(4) .
C2 C3 1.388(4) .
C3 C5 1.519(4) .
C6 C11 1.399(4) .
C6 C7 1.400(4) .
C7 C8 1.395(4) .
C7 C12 1.519(4) .
C8 C9 1.374(4) .
C9 C10 1.385(4) .
C10 C11 1.388(4) .
C11 C15 1.516(4) .
C12 C13 1.527(5) .
C12 C14 1.529(5) .
C15 C16 1.524(4) .
C15 C17 1.525(5) .
C18 C19 1.407(4) .
C18 C23 1.418(4) .
C19 C20 1.391(4) .
C19 C24 1.516(4) .
C20 C21 1.384(5) .
C21 C22 1.376(4) .
C22 C23 1.389(4) .
C23 C27 1.523(4) .
C24 C26 1.516(4) .
C24 C25 1.529(4) .
C27 C28 1.524(4) .
C27 C29 1.536(4) .
C30 C31 1.400(5) .
C40 C40 0.568(12) 2_655
C40 C41 1.186(7) .
C40 C41 1.448(8) 2_655
C40 Ni1 2.191(7) 2_655
C41 C41 1.217(12) 2_655
C41 C40 1.448(8) 2_655
C41 Ni1 1.890(6) 2_655

loop_
_geom_torsion_atom_site_label_1
_geom_torsion_atom_site_label_2
_geom_torsion_atom_site_label_3
_geom_torsion_atom_site_label_4
_geom_torsion
_geom_torsion_site_symmetry_1
_geom_torsion_site_symmetry_4
N2 Ga Ni1 C41 -146.4(2) . 2_655
N1 Ga Ni1 C41 104.1(2) . 2_655
Ni2 Ga Ni1 C41 -22.57(18) . 2_655
N2 Ga Ni1 C41 -108.6(2) . .
N1 Ga Ni1 C41 141.96(19) . .
Ni2 Ga Ni1 C41 15.25(18) . .
N2 Ga Ni1 C31 51.2(2) . .
N1 Ga Ni1 C31 -58.3(2) . .
Ni2 Ga Ni1 C31 175.0(2) . .
N2 Ga Ni1 C30 49.26(13) . .
N1 Ga Ni1 C30 -60.20(12) . .
Ni2 Ga Ni1 C30 173.10(10) . .
N2 Ga Ni1 C40 -120.0(2) . .
N1 Ga Ni1 C40 130.5(2) . .
Ni2 Ga Ni1 C40 3.8(2) . .
N2 Ga Ni1 C40 -140.3(2) . 2_655
N1 Ga Ni1 C40 110.3(2) . 2_655
Ni2 Ga Ni1 C40 -16.4(2) . 2_655
N2 Ga Ni1 Ni2 -123.83(8) . .
N1 Ga Ni1 Ni2 126.71(7) . .
N2 Ga N1 C1 -27.9(2) . .
Ni2 Ga N1 C1 176.55(17) . .
Ni1 Ga N1 C1 97.4(2) . .
N2 Ga N1 C6 155.9(2) . .
Ni2 Ga N1 C6 0.4(2) . .
Ni1 Ga N1 C6 -78.8(2) . .
C6 N1 C1 C2 -175.2(3) . .
Ga N1 C1 C2 8.7(4) . .
C6 N1 C1 C4 4.9(4) . .
Ga N1 C1 C4 -171.2(2) . .
N2 Ga Ni2 C41 132.4(2) . 2_655
N1 Ga Ni2 C41 -80.3(2) . 2_655
Ni1 Ga Ni2 C41 22.01(18) . 2_655
N2 Ga Ni2 C41 95.1(2) . .
N1 Ga Ni2 C41 -117.6(2) . .
Ni1 Ga Ni2 C41 -15.24(18) . .
N2 Ga Ni2 Ga -66.11(9) . 2_655
N1 Ga Ni2 Ga 81.21(9) . 2_655
Ni1 Ga Ni2 Ga -176.474(12) . 2_655
N2 Ga Ni2 Ni1 110.36(9) . .
N1 Ga Ni2 Ni1 -102.32(9) . .
N2 Ga Ni2 Ni1 119.61(9) . 2_655
N1 Ga Ni2 Ni1 -93.07(9) . 2_655
Ni1 Ga Ni2 Ni1 9.25(3) . 2_655
C41 Ni1 Ni2 C41 50.0(5) . 2_655
C31 Ni1 Ni2 C41 146.4(16) . 2_655
C30 Ni1 Ni2 C41 -159.8(3) . 2_655
C40 Ni1 Ni2 C41 32.9(3) . 2_655
C40 Ni1 Ni2 C41 17.6(3) 2_655 2_655
Ga Ni1 Ni2 C41 -150.0(2) . 2_655
C41 Ni1 Ni2 C41 -50.0(5) 2_655 .
C31 Ni1 Ni2 C41 96.4(16) . .
C30 Ni1 Ni2 C41 150.3(3) . .
C40 Ni1 Ni2 C41 -17.1(3) . .
C40 Ni1 Ni2 C41 -32.4(3) 2_655 .
Ga Ni1 Ni2 C41 160.1(2) . .
C41 Ni1 Ni2 Ga 150.0(2) 2_655 .
C41 Ni1 Ni2 Ga -160.1(2) . .
C31 Ni1 Ni2 Ga -63.7(16) . .
C30 Ni1 Ni2 Ga -9.79(14) . .
C40 Ni1 Ni2 Ga -177.16(16) . .
C40 Ni1 Ni2 Ga 167.55(16) 2_655 .
C41 Ni1 Ni2 Ga -33.1(2) 2_655 2_655
C41 Ni1 Ni2 Ga 16.9(2) . 2_655
C31 Ni1 Ni2 Ga 113.3(16) . 2_655
C30 Ni1 Ni2 Ga 167.18(14) . 2_655
C40 Ni1 Ni2 Ga -0.19(17) . 2_655
C40 Ni1 Ni2 Ga -15.49(16) 2_655 2_655
Ga Ni1 Ni2 Ga 176.968(12) . 2_655
C41 Ni1 Ni2 Ni1 -25.2(2) 2_655 2_655
C41 Ni1 Ni2 Ni1 24.8(2) . 2_655
C31 Ni1 Ni2 Ni1 121.2(16) . 2_655
C30 Ni1 Ni2 Ni1 175.06(15) . 2_655
C40 Ni1 Ni2 Ni1 7.69(16) . 2_655
C40 Ni1 Ni2 Ni1 -7.60(16) 2_655 2_655
Ga Ni1 Ni2 Ni1 -175.148(16) . 2_655
N1 Ga N2 C3 33.3(2) . .
Ni2 Ga N2 C3 -170.54(18) . .
Ni1 Ga N2 C3 -87.4(2) . .
N1 Ga N2 C18 -151.0(2) . .
Ni2 Ga N2 C18 5.2(3) . .
Ni1 Ga N2 C18 88.3(2) . .
N1 C1 C2 C3 17.1(5) . .
C4 C1 C2 C3 -163.0(3) . .
C18 N2 C3 C2 163.3(3) . .
Ga N2 C3 C2 -20.8(4) . .
C18 N2 C3 C5 -14.9(4) . .
Ga N2 C3 C5 161.0(2) . .
C1 C2 C3 N2 -10.0(5) . .
C1 C2 C3 C5 168.2(3) . .
C1 N1 C6 C11 99.5(3) . .
Ga N1 C6 C11 -84.3(3) . .
C1 N1 C6 C7 -80.5(4) . .
Ga N1 C6 C7 95.7(3) . .
C11 C6 C7 C8 0.5(4) . .
N1 C6 C7 C8 -179.5(3) . .
C11 C6 C7 C12 -177.1(3) . .
N1 C6 C7 C12 2.9(4) . .
C6 C7 C8 C9 -1.3(5) . .
C12 C7 C8 C9 176.5(3) . .
C7 C8 C9 C10 1.1(5) . .
C8 C9 C10 C11 -0.3(5) . .
C9 C10 C11 C6 -0.5(5) . .
C9 C10 C11 C15 -178.1(3) . .
C7 C6 C11 C10 0.3(4) . .
N1 C6 C11 C10 -179.7(3) . .
C7 C6 C11 C15 177.9(3) . .
N1 C6 C11 C15 -2.1(4) . .
C8 C7 C12 C13 -56.8(4) . .
C6 C7 C12 C13 120.8(3) . .
C8 C7 C12 C14 65.6(4) . .
C6 C7 C12 C14 -116.8(4) . .
C10 C11 C15 C16 -44.4(4) . .
C6 C11 C15 C16 138.1(3) . .
C10 C11 C15 C17 81.5(4) . .
C6 C11 C15 C17 -96.0(4) . .
C3 N2 C18 C19 113.7(3) . .
Ga N2 C18 C19 -62.1(3) . .
C3 N2 C18 C23 -66.2(4) . .
Ga N2 C18 C23 118.0(3) . .
C23 C18 C19 C20 1.9(4) . .
N2 C18 C19 C20 -178.0(2) . .
C23 C18 C19 C24 177.8(3) . .
N2 C18 C19 C24 -2.1(4) . .
C18 C19 C20 C21 -1.1(4) . .
C24 C19 C20 C21 -177.2(3) . .
C19 C20 C21 C22 -0.1(5) . .
C20 C21 C22 C23 0.6(5) . .
C21 C22 C23 C18 0.2(5) . .
C21 C22 C23 C27 -178.9(3) . .
C19 C18 C23 C22 -1.4(4) . .
N2 C18 C23 C22 178.5(3) . .
C19 C18 C23 C27 177.6(3) . .
N2 C18 C23 C27 -2.5(4) . .
C20 C19 C24 C26 -41.7(4) . .
C18 C19 C24 C26 142.4(3) . .
C20 C19 C24 C25 84.1(3) . .
C18 C19 C24 C25 -91.8(3) . .
C22 C23 C27 C28 77.3(4) . .
C18 C23 C27 C28 -101.7(3) . .
C22 C23 C27 C29 -45.8(4) . .
C18 C23 C27 C29 135.2(3) . .
C41 Ni1 C30 C31 84.6(8) 2_655 .
C41 Ni1 C30 C31 -82.6(6) . .
C40 Ni1 C30 C31 -15.7(4) . .
C40 Ni1 C30 C31 10.4(5) 2_655 .
Ga Ni1 C30 C31 177.6(3) . .
Ni2 Ni1 C30 C31 -174.3(3) . .
C41 Ni1 C31 C30 -158.1(3) 2_655 .
C41 Ni1 C31 C30 150.4(3) . .
C40 Ni1 C31 C30 170.6(3) . .
C40 Ni1 C31 C30 -174.0(3) 2_655 .
Ga Ni1 C31 C30 -2.8(3) . .
Ni2 Ni1 C31 C30 58.0(17) . .
C41 Ni1 C40 C40 -48.0(9) 2_655 2_655
C41 Ni1 C40 C40 -110.5(11) . 2_655
C31 Ni1 C40 C40 97.9(9) . 2_655
C30 Ni1 C40 C40 108.5(9) . 2_655
Ga Ni1 C40 C40 -89.8(9) . 2_655
Ni2 Ni1 C40 C40 -86.6(9) . 2_655
C41 Ni1 C40 C41 62.5(6) 2_655 .
C31 Ni1 C40 C41 -151.6(4) . .
C30 Ni1 C40 C41 -140.9(4) . .
C40 Ni1 C40 C41 110.5(11) 2_655 .
Ga Ni1 C40 C41 20.7(5) . .
Ni2 Ni1 C40 C41 24.0(4) . .
C41 Ni1 C40 C41 -62.5(6) . 2_655
C31 Ni1 C40 C41 145.8(4) . 2_655
C30 Ni1 C40 C41 156.5(3) . 2_655
C40 Ni1 C40 C41 48.0(9) 2_655 2_655
Ga Ni1 C40 C41 -41.8(4) . 2_655
Ni2 Ni1 C40 C41 -38.6(3) . 2_655
C41 Ni1 C40 Ni1 28.9(3) 2_655 2_655
C41 Ni1 C40 Ni1 -33.7(4) . 2_655
C31 Ni1 C40 Ni1 174.7(3) . 2_655
C30 Ni1 C40 Ni1 -174.59(18) . 2_655
C40 Ni1 C40 Ni1 76.9(9) 2_655 2_655
Ga Ni1 C40 Ni1 -12.9(4) . 2_655
Ni2 Ni1 C40 Ni1 -9.7(2) . 2_655
C40 C40 C41 C41 5.2(18) 2_655 2_655
Ni1 C40 C41 C41 -70.6(5) . 2_655
Ni1 C40 C41 C41 72.8(5) 2_655 2_655
C41 C40 C41 C40 -5.2(18) 2_655 2_655
Ni1 C40 C41 C40 -75.9(18) . 2_655
Ni1 C40 C41 C40 67.5(18) 2_655 2_655
C40 C40 C41 Ni1 -67.5(18) 2_655 2_655
C41 C40 C41 Ni1 -72.8(5) 2_655 2_655
Ni1 C40 C41 Ni1 -143.4(3) . 2_655
C40 C40 C41 Ni1 75.9(18) 2_655 .
C41 C40 C41 Ni1 70.6(5) 2_655 .
Ni1 C40 C41 Ni1 143.4(3) 2_655 .
C40 C40 C41 Ni2 7(3) 2_655 .
C41 C40 C41 Ni2 2.1(7) 2_655 .
Ni1 C40 C41 Ni2 -68.5(9) . .
Ni1 C40 C41 Ni2 74.9(9) 2_655 .
C41 Ni1 C41 C40 -75.0(4) 2_655 .
C31 Ni1 C41 C40 38.0(6) . .
C30 Ni1 C41 C40 99.4(6) . .
C40 Ni1 C41 C40 -21.9(5) 2_655 .
Ga Ni1 C41 C40 -164.8(4) . .
Ni2 Ni1 C41 C40 -148.2(5) . .
C31 Ni1 C41 C41 113.0(3) . 2_655
C30 Ni1 C41 C41 174.4(6) . 2_655
C40 Ni1 C41 C41 75.0(4) . 2_655
C40 Ni1 C41 C41 53.1(3) 2_655 2_655
Ga Ni1 C41 C41 -89.82(8) . 2_655
Ni2 Ni1 C41 C41 -73.21(19) . 2_655
C41 Ni1 C41 C40 -53.1(3) 2_655 2_655
C31 Ni1 C41 C40 59.9(4) . 2_655
C30 Ni1 C41 C40 121.3(5) . 2_655
C40 Ni1 C41 C40 21.9(5) . 2_655
Ga Ni1 C41 C40 -142.9(3) . 2_655
Ni2 Ni1 C41 C40 -126.3(4) . 2_655
C41 Ni1 C41 Ni1 4.1(6) 2_655 2_655
C31 Ni1 C41 Ni1 117.1(5) . 2_655
C30 Ni1 C41 Ni1 178.5(3) . 2_655
C40 Ni1 C41 Ni1 79.1(7) . 2_655
C40 Ni1 C41 Ni1 57.2(5) 2_655 2_655
Ga Ni1 C41 Ni1 -85.7(6) . 2_655
Ni2 Ni1 C41 Ni1 -69.1(5) . 2_655
C41 Ni1 C41 Ni2 73.21(19) 2_655 .
C31 Ni1 C41 Ni2 -173.8(2) . .
C30 Ni1 C41 Ni2 -112.4(5) . .
C40 Ni1 C41 Ni2 148.2(5) . .
C40 Ni1 C41 Ni2 126.3(4) 2_655 .
Ga Ni1 C41 Ni2 -16.61(19) . .
C41 Ni2 C41 C40 -2.2(7) 2_655 .
Ga Ni2 C41 C40 86.6(11) . .
Ga Ni2 C41 C40 -102.0(10) 2_655 .
Ni1 Ni2 C41 C40 69.1(10) . .
Ni1 Ni2 C41 C40 -76.2(10) 2_655 .
Ga Ni2 C41 C41 88.7(5) . 2_655
Ga Ni2 C41 C41 -99.8(5) 2_655 2_655
Ni1 Ni2 C41 C41 71.2(5) . 2_655
Ni1 Ni2 C41 C41 -74.0(5) 2_655 2_655
C41 Ni2 C41 C40 1.2(4) 2_655 2_655
Ga Ni2 C41 C40 89.9(5) . 2_655
Ga Ni2 C41 C40 -98.6(5) 2_655 2_655
Ni1 Ni2 C41 C40 72.4(5) . 2_655
Ni1 Ni2 C41 C40 -72.8(5) 2_655 2_655
C41 Ni2 C41 Ni1 74.0(5) 2_655 2_655
Ga Ni2 C41 Ni1 162.75(12) . 2_655
Ga Ni2 C41 Ni1 -25.78(19) 2_655 2_655
Ni1 Ni2 C41 Ni1 145.3(3) . 2_655
C41 Ni2 C41 Ni1 -71.2(5) 2_655 .
Ga Ni2 C41 Ni1 17.5(2) . .
Ga Ni2 C41 Ni1 -171.04(12) 2_655 .
Ni1 Ni2 C41 Ni1 -145.3(3) 2_655 .
